data_7124231
loop_
_publ_author_name
'Pahari, Goutam'
'Bhattacharya, Biswajit'
'Reddy, C. Malla'
'Ghoshal, Debajyoti'

_publ_section_title
;
 A reversible photochemical solid-state transformation in an
 interpenetrated 3D metal--organic framework with mechanical softness
;
_journal_name_full 'Chemical Communications'
_journal_paper_doi 10.1039/C9CC04765D
_journal_year 2019
_chemical_absolute_configuration unk
_chemical_formula_sum 'C38 H40 Cd2 N4 O8'
_chemical_formula_weight 905.54
_space_group_crystal_system monoclinic
_space_group_IT_number 5
_space_group_name_Hall 'C 2y'
_space_group_name_H-M_alt 'C 1 2 1'
_symmetry_space_group_name_Hall 'C 2y'
_symmetry_space_group_name_H-M 'C 1 2 1'
_atom_sites_solution_hydrogens geom
_audit_creation_method SHELXL-2016/6
_audit_update_record
;
2019-08-05 deposited with the CCDC.    2019-09-23 downloaded from the CCDC.
;
_cell_angle_alpha 90
_cell_angle_beta 91.428(4)
_cell_angle_gamma 90
_cell_formula_units_Z 4
_cell_length_a 13.7767(8)
_cell_length_b 14.4557(8)
_cell_length_c 18.5563(11)
_cell_measurement_reflns_used 250
_cell_measurement_temperature 298(2)
_cell_measurement_theta_max 27.650
_cell_measurement_theta_min 2.3
_cell_volume 3694.4(4)
_computing_cell_refinement 'SMART APEX II'
_computing_data_collection 'SMART APEX II (BRUKER,2010)'
_computing_data_reduction 'SAINT (BRUKER,2000)'
_computing_molecular_graphics 'Ortep-3v2 for windows (Farrugia,1997)'
_computing_publication_material 'PLATON (Spek, 2008)'
_computing_structure_refinement 'SHELXL-2016/6 (Sheldrick, 2016)'
_computing_structure_solution 'SHELXL-2016/6 (Sheldrick, 2016)'
_diffrn_ambient_temperature 298(2)
_diffrn_measured_fraction_theta_full 0.999
_diffrn_measured_fraction_theta_max 0.995
_diffrn_measurement_device_type 'CCD area detector'
_diffrn_measurement_method 'phi and omega scans'
_diffrn_radiation_type MoK\a
_diffrn_radiation_wavelength 0.71073
_diffrn_reflns_av_R_equivalents 0.0673
_diffrn_reflns_av_unetI/netI 0.0770
_diffrn_reflns_Laue_measured_fraction_full 0.999
_diffrn_reflns_Laue_measured_fraction_max 0.995
_diffrn_reflns_limit_h_max 17
_diffrn_reflns_limit_h_min -17
_diffrn_reflns_limit_k_max 18
_diffrn_reflns_limit_k_min -18
_diffrn_reflns_limit_l_max 24
_diffrn_reflns_limit_l_min -24
_diffrn_reflns_number 28749
_diffrn_reflns_point_group_measured_fraction_full 1.000
_diffrn_reflns_point_group_measured_fraction_max 0.995
_diffrn_reflns_theta_full 25.242
_diffrn_reflns_theta_max 27.636
_diffrn_reflns_theta_min 2.042
_diffrn_source 'fine-focus sealed tube'
_exptl_absorpt_coefficient_mu 1.208
_exptl_absorpt_correction_T_max 0.9843
_exptl_absorpt_correction_T_min 0.8789
_exptl_absorpt_correction_type multi-scan
_exptl_absorpt_process_details
;
'XPREP' - A PROGRAM DATA PREPARATION & RECIPROCAL 
SPACE EXPLORATION,
Bruker Analytical X-ray Systems, 1997
;
_exptl_crystal_colour White
_exptl_crystal_density_diffrn 1.628
_exptl_crystal_density_method 'not measured'
_exptl_crystal_description Linear
_exptl_crystal_F_000 1824
_exptl_crystal_size_max 0.20
_exptl_crystal_size_mid 0.10
_exptl_crystal_size_min 0.10
_refine_diff_density_max 2.787
_refine_diff_density_min -1.014
_refine_diff_density_rms 0.138
_refine_ls_abs_structure_details
;
 Refined as an inversion twin.
;
_refine_ls_abs_structure_Flack 0.52(8)
_refine_ls_extinction_method none
_refine_ls_goodness_of_fit_ref 1.034
_refine_ls_hydrogen_treatment constr
_refine_ls_matrix_type full
_refine_ls_number_parameters 470
_refine_ls_number_reflns 8408
_refine_ls_number_restraints 2
_refine_ls_restrained_S_all 1.036
_refine_ls_R_factor_all 0.0999
_refine_ls_R_factor_gt 0.0711
_refine_ls_shift/su_max 0.000
_refine_ls_shift/su_mean 0.000
_refine_ls_structure_factor_coef Fsqd
_refine_ls_weighting_details 'w=1/[\s^2^(Fo^2^)+(0.1102P)^2^+3.5946P] where P=(Fo^2^+2Fc^2^)/3'
_refine_ls_weighting_scheme calc
_refine_ls_wR_factor_gt 0.1792
_refine_ls_wR_factor_ref 0.1990
_reflns_Friedel_coverage 0.925
_reflns_Friedel_fraction_full 1.000
_reflns_Friedel_fraction_max 0.996
_reflns_number_gt 5849
_reflns_number_total 8408
_reflns_threshold_expression 'I > 2\s(I)'
_cod_data_source_file c9cc04765d2.cif
_cod_data_source_block DG2
_cod_database_code 7124231
_shelx_shelxl_version_number 2016/6
_shelx_space_group_comment
;
The symmetry employed for this shelxl refinement is uniquely defined
by the following loop, which should always be used as a source of
symmetry information in preference to the above space-group names.
They are only intended as comments.
;

loop_
_space_group_symop_operation_xyz
'x, y, z'
'-x, y, -z'
'x+1/2, y+1/2, z'
'-x+1/2, y+1/2, -z'

loop_
_atom_site_label
_atom_site_type_symbol
_atom_site_fract_x
_atom_site_fract_y
_atom_site_fract_z
_atom_site_U_iso_or_equiv
_atom_site_adp_type
_atom_site_occupancy
_atom_site_site_symmetry_order
_atom_site_calc_flag
_atom_site_refinement_flags_posn
_atom_site_refinement_flags_adp
C1 C 0.9386(11) -0.2224(15) 0.8469(9) 0.072(6) Uani 1 1 d . .
H1 H 0.915082 -0.236089 0.892241 0.086 Uiso 1 1 calc R U
C2 C 1.0369(12) -0.2400(16) 0.8331(11) 0.075(5) Uani 1 1 d . .
H2 H 1.076775 -0.270497 0.866638 0.090 Uiso 1 1 calc R U
C3 C 1.0706(11) -0.2115(11) 0.7707(10) 0.060(4) Uani 1 1 d . .
C4 C 1.0161(11) -0.1642(14) 0.7243(10) 0.070(5) Uani 1 1 d . .
H4 H 1.042783 -0.139939 0.682864 0.084 Uiso 1 1 calc R U
C5 C 0.9183(12) -0.1510(14) 0.7381(12) 0.075(5) Uani 1 1 d . .
H5 H 0.880401 -0.116588 0.705720 0.090 Uiso 1 1 calc R U
C6 C 1.1716(12) -0.2396(12) 0.7436(9) 0.063(4) Uani 1 1 d . .
H6 H 1.201357 -0.186488 0.719793 0.076 Uiso 1 1 calc R U
C7 C 1.2453(12) -0.2839(14) 0.7942(10) 0.067(5) Uani 1 1 d . .
H7 H 1.218067 -0.296348 0.841522 0.080 Uiso 1 1 calc R U
C8 C 1.3417(12) -0.2398(12) 0.8008(11) 0.065(5) Uani 1 1 d . .
C9 C 1.3982(12) -0.2500(13) 0.8648(9) 0.063(4) Uani 1 1 d . .
H9 H 1.369420 -0.270851 0.906632 0.075 Uiso 1 1 calc R U
C10 C 1.4939(12) -0.2297(13) 0.8656(10) 0.064(4) Uani 1 1 d . .
H10 H 1.529269 -0.239585 0.908184 0.077 Uiso 1 1 calc R U
C11 C 1.4884(11) -0.1779(13) 0.7500(8) 0.056(4) Uani 1 1 d . .
H11 H 1.518194 -0.151972 0.710416 0.068 Uiso 1 1 calc R U
C12 C 1.3892(9) -0.1960(14) 0.7445(8) 0.056(4) Uani 1 1 d . .
H12 H 1.354349 -0.178795 0.703056 0.067 Uiso 1 1 calc R U
C13 C 1.5008(12) -0.4431(13) 0.7512(10) 0.068(5) Uani 1 1 d . .
H13 H 1.545328 -0.461453 0.786933 0.081 Uiso 1 1 calc R U
C14 C 1.4100(12) -0.4315(16) 0.7690(11) 0.079(5) Uani 1 1 d . .
H14 H 1.391399 -0.442742 0.816023 0.095 Uiso 1 1 calc R U
C15 C 1.3401(11) -0.4017(11) 0.7166(12) 0.068(5) Uani 1 1 d . .
C16 C 1.3728(14) -0.3918(14) 0.6475(13) 0.081(6) Uani 1 1 d . .
H16 H 1.329532 -0.373714 0.610866 0.097 Uiso 1 1 calc R U
C17 C 1.4726(14) -0.4090(14) 0.6308(11) 0.075(5) Uani 1 1 d . .
H17 H 1.493014 -0.405378 0.583499 0.090 Uiso 1 1 calc R U
C18 C 1.2410(11) -0.3728(12) 0.7437(11) 0.069(5) Uani 1 1 d . .
H18 H 1.208880 -0.424486 0.767693 0.083 Uiso 1 1 calc R U
C19 C 1.1726(12) -0.3251(12) 0.6916(10) 0.062(4) Uani 1 1 d . .
H19 H 1.204355 -0.310303 0.646363 0.075 Uiso 1 1 calc R U
C20 C 1.0717(11) -0.3676(13) 0.6779(9) 0.059(4) Uani 1 1 d . .
C21 C 1.0322(14) -0.4244(16) 0.7234(8) 0.068(5) Uani 1 1 d . .
H21 H 1.069953 -0.447882 0.761415 0.082 Uiso 1 1 calc R U
C22 C 0.9337(10) -0.4513(12) 0.7164(10) 0.063(4) Uani 1 1 d . .
H22 H 0.906759 -0.491862 0.749240 0.076 Uiso 1 1 calc R U
C23 C 0.9203(14) -0.3662(15) 0.6157(12) 0.078(5) Uani 1 1 d . .
H23 H 0.882099 -0.345325 0.577044 0.094 Uiso 1 1 calc R U
C24 C 1.0178(12) -0.3391(15) 0.6194(10) 0.073(5) Uani 1 1 d . .
H24 H 1.044711 -0.303203 0.583409 0.088 Uiso 1 1 calc R U
C25 C 0.6987(10) -0.1942(13) 0.6535(7) 0.050(3) Uani 1 1 d . .
C26 C 0.6648(13) -0.2052(11) 0.5747(6) 0.060(4) Uani 1 1 d . .
H26A H 0.596499 -0.221610 0.574352 0.072 Uiso 1 1 calc R U
H26B H 0.699454 -0.257140 0.554618 0.072 Uiso 1 1 calc R U
C27 C 0.6770(14) -0.1201(13) 0.5222(8) 0.064(4) Uani 1 1 d . .
C28 C 0.6284(18) -0.0372(14) 0.5469(10) 0.084(6) Uani 1 1 d . .
H28A H 0.560518 -0.049634 0.551978 0.126 Uiso 1 1 calc R U
H28B H 0.656200 -0.018591 0.592598 0.126 Uiso 1 1 calc R U
H28C H 0.636548 0.011580 0.512409 0.126 Uiso 1 1 calc R U
C29 C 0.6342(14) -0.1600(16) 0.4508(10) 0.081(6) Uani 1 1 d . .
H29A H 0.669696 -0.214391 0.437917 0.121 Uiso 1 1 calc R U
H29B H 0.567198 -0.175651 0.456978 0.121 Uiso 1 1 calc R U
H29C H 0.639143 -0.114575 0.413340 0.121 Uiso 1 1 calc R U
C30 C 0.7841(16) -0.1037(16) 0.5134(9) 0.082(6) Uani 1 1 d . .
H30A H 0.816283 -0.161701 0.502810 0.099 Uiso 1 1 calc R U
H30B H 0.812416 -0.079037 0.557731 0.099 Uiso 1 1 calc R U
C31 C 0.7990(16) -0.0325(16) 0.4493(10) 0.076(5) Uani 1 1 d . .
C32 C 0.7398(17) -0.4221(18) 0.8322(10) 0.081(5) Uani 1 1 d . .
C33 C 0.8131(16) -0.4652(19) 0.8921(11) 0.100(7) Uani 1 1 d . .
H33A H 0.845477 -0.518366 0.871662 0.120 Uiso 1 1 calc R U
H33B H 0.862426 -0.419639 0.904454 0.120 Uiso 1 1 calc R U
C34 C 0.7635(16) -0.4949(14) 0.9602(9) 0.071(5) Uani 1 1 d . .
C35 C 0.688(2) -0.570(3) 0.9376(14) 0.146(14) Uani 1 1 d . .
H35A H 0.720467 -0.622110 0.917489 0.219 Uiso 1 1 calc R U
H35B H 0.652751 -0.589164 0.979106 0.219 Uiso 1 1 calc R U
H35C H 0.643062 -0.544600 0.902244 0.219 Uiso 1 1 calc R U
C36 C 0.727(5) -0.407(2) 0.9931(13) 0.26(3) Uani 1 1 d . .
H36A H 0.694682 -0.420663 1.036947 0.384 Uiso 1 1 calc R U
H36B H 0.781109 -0.366322 1.003469 0.384 Uiso 1 1 calc R U
H36C H 0.682739 -0.376880 0.959945 0.384 Uiso 1 1 calc R U
C37 C 0.8425(19) -0.533(2) 1.0117(14) 0.127(10) Uani 1 1 d D .
H37A H 0.880000 -0.579316 0.986458 0.153 Uiso 1 1 calc R U
H37B H 0.886129 -0.483516 1.025839 0.153 Uiso 1 1 calc R U
C38 C 0.802(2) -0.5768(18) 1.0787(12) 0.105(9) Uani 1 1 d D .
N1 N 0.8774(9) -0.1862(18) 0.7965(8) 0.065(4) Uani 1 1 d . .
N2 N 1.5424(8) -0.1953(15) 0.8076(7) 0.055(3) Uani 1 1 d . .
N3 N 0.8809(9) -0.4177(18) 0.6623(9) 0.068(4) Uani 1 1 d . .
N4 N 1.5338(8) -0.4295(16) 0.6825(8) 0.057(3) Uani 1 1 d . .
O1 O 0.7008(10) -0.1202(10) 0.6865(7) 0.069(4) Uani 1 1 d . .
O2 O 0.7078(11) -0.2696(9) 0.6856(8) 0.074(4) Uani 1 1 d . .
O3 O 0.8055(11) -0.0686(10) 0.3871(8) 0.085(4) Uani 1 1 d . .
O4 O 0.8028(10) 0.0517(10) 0.4556(8) 0.086(4) Uani 1 1 d . .
O5 O 0.7141(13) -0.3462(12) 0.8320(11) 0.109(6) Uani 1 1 d . .
O6 O 0.7290(11) -0.4795(12) 0.7837(8) 0.089(4) Uani 1 1 d . .
O7 O 0.8029(13) -0.5379(11) 1.1365(8) 0.092(5) Uani 1 1 d . .
O8 O 0.7894(12) -0.6610(13) 1.0714(7) 0.104(6) Uani 1 1 d . .
Cd1 Cd 0.71114(7) -0.18976(6) 0.80667(6) 0.0501(3) Uani 1 1 d . .
Cd2 Cd 0.79662(7) 0.07476(7) 0.32919(6) 0.0547(3) Uani 1 1 d . .

loop_
_atom_site_aniso_label
_atom_site_aniso_U_11
_atom_site_aniso_U_22
_atom_site_aniso_U_33
_atom_site_aniso_U_23
_atom_site_aniso_U_13
_atom_site_aniso_U_12
C1 0.037(7) 0.108(16) 0.070(10) -0.026(9) 0.002(7) 0.020(8)
C2 0.039(8) 0.107(15) 0.078(12) 0.007(11) -0.011(8) -0.011(9)
C3 0.045(8) 0.046(10) 0.088(11) -0.011(8) 0.000(8) -0.004(7)
C4 0.045(8) 0.087(14) 0.079(10) 0.011(9) 0.003(8) -0.015(8)
C5 0.040(8) 0.068(11) 0.117(15) -0.010(10) 0.013(9) 0.006(8)
C6 0.056(9) 0.055(10) 0.078(11) 0.004(8) 0.001(8) 0.001(8)
C7 0.039(8) 0.080(13) 0.081(11) 0.011(9) 0.013(8) 0.004(8)
C8 0.047(9) 0.046(9) 0.102(13) -0.022(9) 0.015(9) 0.000(7)
C9 0.052(9) 0.083(13) 0.055(9) 0.007(8) 0.010(7) -0.006(8)
C10 0.043(8) 0.081(12) 0.068(10) -0.001(8) 0.004(7) 0.003(8)
C11 0.055(8) 0.057(10) 0.058(8) -0.009(8) 0.013(6) 0.003(8)
C12 0.034(6) 0.070(10) 0.064(8) -0.010(9) 0.005(6) -0.015(8)
C13 0.044(8) 0.065(12) 0.094(12) -0.014(9) 0.012(8) 0.004(8)
C14 0.049(9) 0.081(13) 0.107(13) -0.024(12) 0.018(9) -0.008(10)
C15 0.036(7) 0.042(9) 0.128(15) -0.001(9) 0.025(9) 0.001(6)
C16 0.054(10) 0.066(12) 0.121(17) -0.018(11) -0.007(11) 0.005(8)
C17 0.064(11) 0.065(13) 0.097(13) -0.007(10) 0.000(10) -0.005(9)
C18 0.034(7) 0.053(10) 0.121(15) 0.006(10) 0.024(9) 0.002(7)
C19 0.047(9) 0.052(10) 0.088(12) 0.003(8) 0.017(8) -0.004(7)
C20 0.030(7) 0.081(12) 0.065(10) -0.010(9) 0.016(7) 0.002(7)
C21 0.074(11) 0.079(12) 0.052(9) 0.002(10) -0.013(8) 0.040(11)
C22 0.032(7) 0.057(10) 0.101(12) -0.004(8) 0.004(7) 0.016(6)
C23 0.047(9) 0.091(14) 0.098(14) -0.019(11) 0.001(9) 0.002(9)
C24 0.045(9) 0.093(14) 0.082(12) -0.013(10) 0.007(8) -0.005(9)
C25 0.058(8) 0.043(8) 0.050(7) 0.000(8) 0.017(6) 0.000(8)
C26 0.091(11) 0.053(9) 0.037(7) 0.010(6) 0.011(7) 0.001(8)
C27 0.079(12) 0.067(11) 0.046(8) -0.002(7) 0.010(8) -0.001(9)
C28 0.114(17) 0.074(12) 0.065(10) -0.002(9) 0.008(10) 0.010(12)
C29 0.067(11) 0.102(16) 0.073(11) 0.005(10) 0.010(9) -0.006(11)
C30 0.097(15) 0.102(15) 0.047(9) 0.001(9) -0.020(9) 0.010(12)
C31 0.081(13) 0.084(16) 0.061(11) 0.014(10) -0.007(9) 0.002(11)
C32 0.115(16) 0.070(13) 0.060(10) 0.014(11) 0.014(10) -0.011(14)
C33 0.079(13) 0.119(19) 0.102(15) 0.022(13) -0.015(12) -0.021(13)
C34 0.086(13) 0.077(12) 0.052(9) 0.020(8) 0.016(9) 0.021(10)
C35 0.11(2) 0.22(4) 0.104(19) 0.02(2) -0.002(16) -0.08(2)
C36 0.59(9) 0.13(3) 0.051(12) 0.014(14) 0.06(3) 0.18(4)
C37 0.084(17) 0.18(3) 0.12(2) 0.04(2) -0.003(15) -0.017(18)
C38 0.14(2) 0.088(16) 0.083(15) 0.057(13) -0.036(14) -0.053(15)
N1 0.044(6) 0.068(9) 0.082(8) -0.030(11) -0.011(6) 0.008(9)
N2 0.032(5) 0.052(8) 0.080(8) -0.011(9) 0.004(5) 0.004(8)
N3 0.036(6) 0.073(11) 0.095(10) -0.001(11) 0.017(7) -0.001(9)
N4 0.028(5) 0.046(7) 0.097(10) -0.013(10) 0.013(6) 0.002(7)
O1 0.072(8) 0.072(9) 0.063(8) -0.024(6) 0.013(6) -0.001(6)
O2 0.082(9) 0.041(7) 0.100(10) 0.008(6) -0.011(7) -0.001(6)
O3 0.104(11) 0.069(8) 0.084(9) 0.027(7) 0.021(8) -0.010(7)
O4 0.081(9) 0.067(11) 0.110(10) -0.007(7) 0.003(7) 0.005(7)
O5 0.109(13) 0.061(10) 0.159(15) 0.036(10) 0.025(11) 0.021(9)
O6 0.084(10) 0.090(11) 0.092(10) -0.020(9) -0.007(8) 0.024(8)
O7 0.118(13) 0.079(9) 0.077(9) 0.020(8) -0.017(8) 0.001(8)
O8 0.117(12) 0.115(15) 0.078(8) 0.040(9) -0.020(8) -0.048(11)
Cd1 0.0346(5) 0.0535(6) 0.0621(6) -0.0116(5) -0.0013(4) 0.0047(4)
Cd2 0.0365(5) 0.0475(6) 0.0806(7) 0.0051(6) 0.0094(5) -0.0030(4)

loop_
_atom_type_symbol
_atom_type_description
_atom_type_scat_dispersion_real
_atom_type_scat_dispersion_imag
_atom_type_scat_source
C C 0.0033 0.0016 'International Tables Vol C Tables 4.2.6.8 and 6.1.1.4'
H H 0.0000 0.0000 'International Tables Vol C Tables 4.2.6.8 and 6.1.1.4'
N N 0.0061 0.0033 'International Tables Vol C Tables 4.2.6.8 and 6.1.1.4'
O O 0.0106 0.0060 'International Tables Vol C Tables 4.2.6.8 and 6.1.1.4'
Cd Cd -0.8075 1.2024 'International Tables Vol C Tables 4.2.6.8 and 6.1.1.4'

loop_
_geom_angle_atom_site_label_1
_geom_angle_atom_site_label_2
_geom_angle_atom_site_label_3
_geom_angle
_geom_angle_site_symmetry_1
_geom_angle_site_symmetry_3
N1 C1 C2 122.1(17) . .
C3 C2 C1 117.5(18) . .
C4 C3 C2 121.7(16) . .
C4 C3 C6 115.3(16) . .
C2 C3 C6 122.7(16) . .
C3 C4 C5 119.4(18) . .
N1 C5 C4 121.8(19) . .
C7 C6 C3 120.4(15) . .
C7 C6 C19 91.8(14) . .
C3 C6 C19 115.4(14) . .
C8 C7 C6 117.3(16) . .
C8 C7 C18 114.7(14) . .
C6 C7 C18 87.8(13) . .
C12 C8 C9 114.7(15) . .
C12 C8 C7 124.8(17) . .
C9 C8 C7 120.0(17) . .
C10 C9 C8 120.2(15) . .
C9 C10 N2 124.4(16) . .
N2 C11 C12 124.1(15) . .
C11 C12 C8 120.4(15) . .
C14 C13 N4 123.5(19) . .
C13 C14 C15 120.1(19) . .
C16 C15 C14 116.0(15) . .
C16 C15 C18 126.5(18) . .
C14 C15 C18 117.0(17) . .
C15 C16 C17 121.2(19) . .
N4 C17 C16 119.2(19) . .
C19 C18 C15 117.7(16) . .
C19 C18 C7 91.2(13) . .
C15 C18 C7 113.3(14) . .
C18 C19 C20 118.3(14) . .
C18 C19 C6 88.9(13) . .
C20 C19 C6 113.3(14) . .
C21 C20 C24 118.5(16) . .
C21 C20 C19 122.3(16) . .
C24 C20 C19 119.0(16) . .
C20 C21 C22 121.8(15) . .
N3 C22 C21 118.6(17) . .
N3 C23 C24 124(2) . .
C20 C24 C23 117.2(18) . .
O1 C25 O2 121.4(14) . .
O1 C25 C26 124.5(16) . .
O2 C25 C26 113.0(16) . .
C25 C26 C27 118.3(14) . .
C28 C27 C30 111.4(18) . .
C28 C27 C29 114.1(17) . .
C30 C27 C29 108.6(14) . .
C28 C27 C26 113.0(14) . .
C30 C27 C26 108.0(16) . .
C29 C27 C26 101.2(15) . .
C27 C30 C31 109.1(15) . .
O4 C31 O3 119.4(18) . .
O4 C31 C30 125(2) . .
O3 C31 C30 115.3(19) . .
O4 C31 Cd2 60.6(11) . .
O3 C31 Cd2 59.3(9) . .
C30 C31 Cd2 170.0(15) . .
O5 C32 O6 127(2) . .
O5 C32 C33 124(2) . .
O6 C32 C33 108(2) . .
C34 C33 C32 113.4(18) . .
C36 C34 C33 105(2) . .
C36 C34 C37 107(3) . .
C33 C34 C37 107.2(18) . .
C36 C34 C35 118(3) . .
C33 C34 C35 106.7(18) . .
C37 C34 C35 112(2) . .
C38 C37 C34 113(2) . .
O7 C38 O8 123.6(17) . .
O7 C38 C37 123(2) . .
O8 C38 C37 112(3) . .
O7 C38 Cd1 65.3(10) . 4_647
O8 C38 Cd1 58.5(9) . 4_647
C37 C38 Cd1 159(2) . 4_647
C5 N1 C1 116.2(15) . .
C5 N1 Cd1 121.1(12) . .
C1 N1 Cd1 122.7(14) . .
C11 N2 C10 115.4(13) . .
C11 N2 Cd1 122.3(10) . 1_655
C10 N2 Cd1 121.6(11) . 1_655
C23 N3 C22 119.7(16) . .
C23 N3 Cd2 120.8(14) . 4_646
C22 N3 Cd2 117.8(12) . 4_646
C17 N4 C13 119.7(14) . .
C17 N4 Cd2 123.7(13) . 4_746
C13 N4 Cd2 116.1(11) . 4_746
C25 O1 Cd1 95.5(11) . .
C25 O2 Cd2 143.8(12) . 4_646
C25 O2 Cd1 91.5(10) . .
Cd2 O2 Cd1 124.2(6) 4_646 .
C31 O3 Cd2 92.8(12) . .
C31 O4 Cd2 92.6(12) . .
C32 O5 Cd1 159.5(17) . .
C32 O6 Cd2 117.2(15) . 4_646
C38 O7 Cd1 88.0(12) . 4_647
C38 O8 Cd1 94.2(13) . 4_647
O8 Cd1 N1 96.0(5) 4_657 .
O8 Cd1 O5 88.7(7) 4_657 .
N1 Cd1 O5 91.5(8) . .
O8 Cd1 N2 88.3(5) 4_657 1_455
N1 Cd1 N2 175.7(5) . 1_455
O5 Cd1 N2 88.7(7) . 1_455
O8 Cd1 O7 53.9(6) 4_657 4_657
N1 Cd1 O7 96.0(7) . 4_657
O5 Cd1 O7 142.4(7) . 4_657
N2 Cd1 O7 86.5(7) 1_455 4_657
O8 Cd1 O1 145.1(5) 4_657 .
N1 Cd1 O1 87.2(6) . .
O5 Cd1 O1 126.0(6) . .
N2 Cd1 O1 89.2(5) 1_455 .
O7 Cd1 O1 91.2(5) 4_657 .
O8 Cd1 O2 163.2(5) 4_657 .
N1 Cd1 O2 86.2(5) . .
O5 Cd1 O2 74.5(7) . .
N2 Cd1 O2 89.7(5) 1_455 .
O7 Cd1 O2 142.6(5) 4_657 .
O1 Cd1 O2 51.5(4) . .
O8 Cd1 C38 27.3(7) 4_657 4_657
N1 Cd1 C38 97.9(7) . 4_657
O5 Cd1 C38 115.8(8) . 4_657
N2 Cd1 C38 85.9(7) 1_455 4_657
O7 Cd1 C38 26.7(7) 4_657 4_657
O1 Cd1 C38 117.8(7) . 4_657
O2 Cd1 C38 168.6(6) . 4_657
O6 Cd2 O2 103.3(6) 4_656 4_656
O6 Cd2 O3 97.1(6) 4_656 .
O2 Cd2 O3 159.6(5) 4_656 .
O6 Cd2 N4 92.2(6) 4_656 4_756
O2 Cd2 N4 92.2(7) 4_656 4_756
O3 Cd2 N4 88.8(6) . 4_756
O6 Cd2 O4 150.6(5) 4_656 .
O2 Cd2 O4 105.1(5) 4_656 .
O3 Cd2 O4 54.5(5) . .
N4 Cd2 O4 94.4(5) 4_756 .
O6 Cd2 N3 86.7(6) 4_656 4_656
O2 Cd2 N3 86.6(7) 4_656 4_656
O3 Cd2 N3 92.9(7) . 4_656
N4 Cd2 N3 178.1(7) 4_756 4_656
O4 Cd2 N3 87.4(5) . 4_656
O6 Cd2 C31 124.2(6) 4_656 .
O2 Cd2 C31 131.8(6) 4_656 .
O3 Cd2 C31 27.9(6) . .
N4 Cd2 C31 94.0(6) 4_756 .
O4 Cd2 C31 26.8(6) . .
N3 Cd2 C31 87.9(6) 4_656 .

loop_
_geom_bond_atom_site_label_1
_geom_bond_atom_site_label_2
_geom_bond_distance
_geom_bond_site_symmetry_2
C1 N1 1.35(2) .
C1 C2 1.41(2) .
C2 C3 1.33(2) .
C3 C4 1.32(2) .
C3 C6 1.55(2) .
C4 C5 1.39(2) .
C5 N1 1.34(3) .
C6 C7 1.51(2) .
C6 C19 1.57(3) .
C7 C8 1.48(2) .
C7 C18 1.59(3) .
C8 C12 1.40(2) .
C8 C9 1.41(3) .
C9 C10 1.35(2) .
C10 N2 1.37(2) .
C11 N2 1.311(19) .
C11 C12 1.393(19) .
C13 C14 1.31(2) .
C13 N4 1.38(2) .
C14 C15 1.42(3) .
C15 C16 1.38(3) .
C15 C18 1.53(2) .
C16 C17 1.44(3) .
C17 N4 1.29(2) .
C18 C19 1.50(3) .
C19 C20 1.54(2) .
C20 C21 1.31(3) .
C20 C24 1.36(3) .
C21 C22 1.42(3) .
C22 N3 1.32(2) .
C23 N3 1.27(3) .
C23 C24 1.40(2) .
C25 O1 1.23(2) .
C25 O2 1.25(2) .
C25 C26 1.53(2) .
C26 C27 1.58(2) .
C27 C28 1.45(3) .
C27 C30 1.51(3) .
C27 C29 1.55(3) .
C30 C31 1.59(3) .
C31 O4 1.22(3) .
C31 O3 1.27(3) .
C31 Cd2 2.714(19) .
C32 O5 1.15(3) .
C32 O6 1.23(3) .
C32 C33 1.61(3) .
C33 C34 1.51(3) .
C34 C36 1.50(3) .
C34 C37 1.53(3) .
C34 C35 1.56(3) .
C37 C38 1.51(2) .
C38 O7 1.21(3) .
C38 O8 1.24(3) .
C38 Cd1 2.691(16) 4_647
N1 Cd1 2.304(13) .
N2 Cd1 2.326(11) 1_655
N3 Cd2 2.457(13) 4_646
N4 Cd2 2.353(11) 4_746
O1 Cd1 2.448(14) .
O2 Cd2 2.267(13) 4_646
O2 Cd1 2.525(15) .
O3 Cd2 2.336(13) .
O4 Cd2 2.368(15) .
O5 Cd1 2.310(16) .
O6 Cd2 2.257(16) 4_646
O7 Cd1 2.446(14) 4_647
O8 Cd1 2.300(13) 4_647
